data_7011595
loop_
_publ_author_name
'Galibert, Anne Marie'
'Cortadellas, Olivier'
'Soula, Brigitte'
'Donnadieu, Bruno'
'Fabre, Paul-Louis'

_publ_section_title
;
 Characterization of two conformers in the co-ordination chemistry of
 3,4-bis(cyanamido)cyclobutane-1,2-dione dianion: syntheses, crystal
 structures, and electrochemical study of nickel(ii) complexes
;
_journal_issue 19
_journal_name_full 'Journal of the Chemical Society, Dalton Transactions'
_journal_page_first 3743
_journal_paper_doi 10.1039/b202085h
_journal_year 2002
_chemical_formula_sum 'C18 H20 N12 Ni O4'
_chemical_formula_weight 527.17
_space_group_IT_number 2
_symmetry_cell_setting triclinic
_symmetry_space_group_name_Hall '-P 1'
_symmetry_space_group_name_H-M 'P -1'
_atom_sites_solution_hydrogens geom
_atom_sites_solution_primary direct
_atom_sites_solution_secondary difmap
_audit_creation_method SHELXL-97
_cell_angle_alpha 70.385(12)
_cell_angle_beta 84.461(13)
_cell_angle_gamma 74.842(13)
_cell_formula_units_Z 2
_cell_length_a 8.9936(10)
_cell_length_b 10.8364(12)
_cell_length_c 12.3532(13)
_cell_measurement_reflns_used 5000
_cell_measurement_temperature 160(2)
_cell_measurement_theta_max 25.89
_cell_measurement_theta_min 2.2
_cell_volume 1094.6(2)
_computing_cell_refinement 'Stoe IPDS software (Stoe, 1996)'
_computing_data_collection 'Stoe IPDS software (Stoe, 1996)'
_computing_data_reduction 'XRED (Stoe, 1.08, 1996)'
_computing_molecular_graphics 'ORTEP3 for Windows (Farrugia, 1997)'
_computing_publication_material 'SHELXL-97 (Sheldrick, 1997)'
_computing_structure_refinement 'SHELXL-97 (Sheldrick, 1997)'
_computing_structure_solution 'SIR92 (Giacovazzo et al, 1992)'
_diffrn_ambient_temperature 160(2)
_diffrn_measured_fraction_theta_full 0.924
_diffrn_measured_fraction_theta_max 0.924
_diffrn_measurement_device 'Stoe IPDS'
_diffrn_measurement_method \f
_diffrn_radiation_monochromator graphite
_diffrn_radiation_source 'fine-focus sealed tube'
_diffrn_radiation_type MoK\a
_diffrn_radiation_wavelength 0.71073
_diffrn_reflns_av_R_equivalents 0.0356
_diffrn_reflns_av_sigmaI/netI 0.0263
_diffrn_reflns_limit_h_max 11
_diffrn_reflns_limit_h_min -10
_diffrn_reflns_limit_k_max 13
_diffrn_reflns_limit_k_min -13
_diffrn_reflns_limit_l_max 15
_diffrn_reflns_limit_l_min -15
_diffrn_reflns_number 10615
_diffrn_reflns_theta_full 25.89
_diffrn_reflns_theta_max 25.89
_diffrn_reflns_theta_min 2.23
_diffrn_standards_decay_% <0.1
_diffrn_standards_interval_time 'every frame'
_diffrn_standards_number 200
_exptl_absorpt_coefficient_mu 0.942
_exptl_absorpt_correction_T_max 0.2828
_exptl_absorpt_correction_T_min 0.471
_exptl_absorpt_correction_type semi-empirical
_exptl_crystal_colour green
_exptl_crystal_density_diffrn 1.600
_exptl_crystal_density_method 'not measured'
_exptl_crystal_description rod
_exptl_crystal_F_000 544
_exptl_crystal_size_max 0.65
_exptl_crystal_size_mid 0.22
_exptl_crystal_size_min 0.10
_refine_diff_density_max 0.392
_refine_diff_density_min -0.316
_refine_diff_density_rms 0.057
_refine_ls_extinction_method none
_refine_ls_goodness_of_fit_ref 1.065
_refine_ls_hydrogen_treatment mixed
_refine_ls_matrix_type full
_refine_ls_number_parameters 348
_refine_ls_number_reflns 3925
_refine_ls_number_restraints 0
_refine_ls_restrained_S_all 1.065
_refine_ls_R_factor_all 0.0316
_refine_ls_R_factor_gt 0.0268
_refine_ls_shift/su_max 0.005
_refine_ls_shift/su_mean 0.000
_refine_ls_structure_factor_coef Fsqd
_refine_ls_weighting_details 'calc w=1/[\s^2^(Fo^2^)+(0.0395P)^2^+0.4270P] where P=(Fo^2^+2Fc^2^)/3'
_refine_ls_weighting_scheme calc
_refine_ls_wR_factor_gt 0.0681
_refine_ls_wR_factor_ref 0.0706
_reflns_number_gt 3488
_reflns_number_total 3925
_reflns_threshold_expression >2sigma(I)
_cod_data_source_file b202085h.txt
_cod_data_source_block (1)
_cod_original_sg_symbol_H-M P-1
_cod_database_code 7011595
_computing_corr_abs DIFABS

loop_
_symmetry_equiv_pos_as_xyz
'x, y, z'
'-x, -y, -z'

loop_
_atom_site_label
_atom_site_type_symbol
_atom_site_fract_x
_atom_site_fract_y
_atom_site_fract_z
_atom_site_U_iso_or_equiv
_atom_site_adp_type
_atom_site_occupancy
_atom_site_symmetry_multiplicity
_atom_site_calc_flag
_atom_site_refinement_flags
_atom_site_disorder_assembly
_atom_site_disorder_group
Ni1 Ni 0.22367(2) 0.06171(2) 0.711446(17) 0.01351(8) Uani 1 1 d . . .
N11 N 0.26150(17) 0.23696(14) 0.58645(12) 0.0182(3) Uani 1 1 d . . .
N12 N 0.37417(19) 0.37921(17) 0.45758(14) 0.0269(4) Uani 1 1 d . . .
N21 N 0.28003(15) 0.11835(14) 0.84594(12) 0.0165(3) Uani 1 1 d . . .
N22 N 0.35642(19) 0.22536(17) 0.94415(15) 0.0250(4) Uani 1 1 d . . .
N31 N -0.01189(16) 0.15519(14) 0.72356(12) 0.0164(3) Uani 1 1 d . . .
N32 N -0.23024(18) 0.25775(16) 0.78580(14) 0.0244(3) Uani 1 1 d . . .
N41 N 0.18781(17) -0.11975(14) 0.82502(11) 0.0161(3) Uani 1 1 d . . .
N42 N 0.0768(2) -0.27413(17) 0.94324(13) 0.0274(4) Uani 1 1 d . . .
N1 N 0.45798(17) -0.03288(15) 0.69161(13) 0.0227(3) Uani 1 1 d . . .
N2 N 0.73272(16) -0.11583(14) 0.65002(12) 0.0170(3) Uani 1 1 d . . .
N3 N 1.09013(16) -0.26908(15) 0.63897(12) 0.0199(3) Uani 1 1 d . . .
N4 N 1.34825(18) -0.42566(18) 0.66368(15) 0.0309(4) Uani 1 1 d . . .
O1 O 0.67448(15) -0.37119(13) 0.87204(11) 0.0248(3) Uani 1 1 d . . .
O2 O 1.03509(16) -0.53462(13) 0.85214(13) 0.0321(3) Uani 1 1 d . . .
C1 C 0.58674(19) -0.07880(16) 0.67721(14) 0.0163(3) Uani 1 1 d . . .
C2 C 0.81562(18) -0.23830(16) 0.71118(13) 0.0143(3) Uani 1 1 d . . .
C5 C 0.78661(19) -0.35065(16) 0.80817(14) 0.0171(3) Uani 1 1 d . . .
C4 C 0.9511(2) -0.42453(17) 0.80056(15) 0.0197(4) Uani 1 1 d . . .
C3 C 0.97203(19) -0.30578(16) 0.70449(14) 0.0156(3) Uani 1 1 d . . .
C6 C 1.2240(2) -0.35690(19) 0.65651(15) 0.0218(4) Uani 1 1 d . . .
C11 C 0.1654(2) 0.3649(2) 0.55820(18) 0.0321(5) Uani 1 1 d . . .
H11 H 0.0655 0.3879 0.5898 0.039 Uiso 1 1 calc R . .
C12 C 0.2352(2) 0.4529(2) 0.47835(19) 0.0355(5) Uani 1 1 d . . .
H12 H 0.1945 0.5473 0.4440 0.043 Uiso 1 1 calc R . .
C13 C 0.3862(2) 0.25079(19) 0.52399(15) 0.0233(4) Uani 1 1 d . . .
H13 H 0.4739 0.1788 0.5256 0.028 Uiso 1 1 calc R . .
C21 C 0.2852(2) 0.04411(19) 0.96141(15) 0.0229(4) Uani 1 1 d . . .
H21 H 0.2597 -0.0407 0.9935 0.027 Uiso 1 1 calc R . .
C22 C 0.3319(2) 0.1099(2) 1.02173(16) 0.0265(4) Uani 1 1 d . . .
H22 H 0.3450 0.0810 1.1026 0.032 Uiso 1 1 calc R . .
C23 C 0.3240(2) 0.22741(18) 0.83980(16) 0.0216(4) Uani 1 1 d . . .
H23 H 0.3318 0.2982 0.7705 0.026 Uiso 1 1 calc R . .
C31 C -0.1323(2) 0.1403(2) 0.67309(17) 0.0273(4) Uani 1 1 d . . .
H31 H -0.1223 0.0934 0.6192 0.033 Uiso 1 1 calc R . .
C32 C -0.2675(2) 0.2025(2) 0.71144(18) 0.0312(5) Uani 1 1 d . . .
H32 H -0.3680 0.2067 0.6906 0.037 Uiso 1 1 calc R . .
C33 C -0.0760(2) 0.22742(17) 0.79071(15) 0.0202(4) Uani 1 1 d . . .
H33 H -0.0201 0.2545 0.8366 0.024 Uiso 1 1 calc R . .
C41 C 0.2925(2) -0.23980(18) 0.85766(16) 0.0234(4) Uani 1 1 d . . .
H41 H 0.3974 -0.2547 0.8336 0.028 Uiso 1 1 calc R . .
C42 C 0.2264(2) -0.33564(17) 0.92953(15) 0.0220(4) Uani 1 1 d . . .
H42 H 0.2751 -0.4284 0.9640 0.026 Uiso 1 1 calc R . .
C43 C 0.0564(2) -0.14323(18) 0.87877(15) 0.0214(4) Uani 1 1 d . . .
H43 H -0.0381 -0.0767 0.8723 0.026 Uiso 1 1 calc R . .
O1W O 0.16525(18) -0.00121(15) 0.57909(12) 0.0263(3) Uani 1 1 d . . .
O2W O 0.52606(17) 0.43688(14) 0.86528(14) 0.0279(3) Uani 1 1 d . . .
H11W H 0.148(3) -0.074(3) 0.593(2) 0.039(7) Uiso 1 1 d . . .
H12W H 0.183(3) 0.029(3) 0.516(2) 0.037(7) Uiso 1 1 d . . .
H21W H 0.474(3) 0.477(3) 0.806(2) 0.040(7) Uiso 1 1 d . . .
H22W H 0.568(3) 0.487(3) 0.879(2) 0.045(8) Uiso 1 1 d . . .
H12' H 0.444(3) 0.404(3) 0.419(2) 0.043(7) Uiso 1 1 d . . .
H22' H 0.389(3) 0.277(3) 0.956(2) 0.035(7) Uiso 1 1 d . . .
H32' H -0.288(3) 0.303(3) 0.819(2) 0.037(7) Uiso 1 1 d . . .
H42' H 0.002(3) -0.324(2) 0.994(2) 0.038(6) Uiso 1 1 d . . .

loop_
_atom_site_aniso_label
_atom_site_aniso_U_11
_atom_site_aniso_U_22
_atom_site_aniso_U_33
_atom_site_aniso_U_23
_atom_site_aniso_U_13
_atom_site_aniso_U_12
Ni1 0.01517(12) 0.01172(12) 0.01276(12) -0.00242(8) 0.00152(8) -0.00438(8)
N11 0.0199(7) 0.0170(7) 0.0163(7) -0.0021(6) -0.0007(6) -0.0061(6)
N12 0.0254(8) 0.0282(8) 0.0240(8) 0.0011(7) 0.0026(7) -0.0145(7)
N21 0.0131(6) 0.0177(7) 0.0184(7) -0.0058(6) 0.0000(5) -0.0037(5)
N22 0.0248(8) 0.0250(8) 0.0328(9) -0.0166(8) -0.0043(7) -0.0077(7)
N31 0.0174(7) 0.0147(7) 0.0163(7) -0.0027(6) 0.0001(5) -0.0058(6)
N32 0.0192(8) 0.0224(8) 0.0278(8) -0.0069(7) 0.0033(6) -0.0016(6)
N41 0.0208(7) 0.0140(7) 0.0138(6) -0.0039(6) 0.0008(5) -0.0060(6)
N42 0.0406(9) 0.0256(8) 0.0193(7) -0.0052(7) 0.0045(7) -0.0178(7)
N1 0.0224(8) 0.0175(7) 0.0223(7) -0.0014(6) 0.0042(6) -0.0031(6)
N2 0.0159(7) 0.0166(7) 0.0153(7) -0.0014(6) 0.0012(5) -0.0041(6)
N3 0.0161(7) 0.0211(7) 0.0203(7) -0.0040(6) 0.0022(6) -0.0054(6)
N4 0.0185(8) 0.0347(9) 0.0358(9) -0.0096(8) 0.0031(7) -0.0038(7)
O1 0.0250(7) 0.0227(6) 0.0264(7) -0.0047(6) 0.0089(5) -0.0129(5)
O2 0.0273(7) 0.0145(6) 0.0460(8) 0.0001(6) -0.0038(6) -0.0023(5)
C1 0.0210(9) 0.0132(7) 0.0137(7) -0.0020(6) 0.0003(6) -0.0056(7)
C2 0.0160(8) 0.0155(8) 0.0139(7) -0.0058(6) 0.0003(6) -0.0068(6)
C5 0.0202(8) 0.0149(8) 0.0184(8) -0.0054(7) -0.0003(7) -0.0078(7)
C4 0.0214(8) 0.0151(8) 0.0242(9) -0.0061(7) -0.0005(7) -0.0075(7)
C3 0.0166(8) 0.0155(8) 0.0165(8) -0.0061(7) -0.0002(6) -0.0059(6)
C6 0.0207(9) 0.0257(9) 0.0206(8) -0.0069(7) 0.0031(7) -0.0104(8)
C11 0.0278(10) 0.0201(9) 0.0358(11) 0.0036(8) 0.0058(8) -0.0035(8)
C12 0.0346(11) 0.0223(10) 0.0375(11) 0.0056(9) 0.0008(9) -0.0070(9)
C13 0.0221(9) 0.0235(9) 0.0215(9) -0.0021(8) 0.0012(7) -0.0082(7)
C21 0.0255(9) 0.0266(9) 0.0181(8) -0.0050(8) 0.0006(7) -0.0120(8)
C22 0.0277(10) 0.0342(10) 0.0205(9) -0.0106(8) -0.0020(7) -0.0096(8)
C23 0.0207(8) 0.0186(8) 0.0264(9) -0.0074(7) -0.0018(7) -0.0057(7)
C31 0.0230(9) 0.0345(10) 0.0305(10) -0.0155(9) -0.0038(8) -0.0094(8)
C32 0.0190(9) 0.0405(11) 0.0366(11) -0.0143(10) -0.0038(8) -0.0079(8)
C33 0.0196(8) 0.0184(8) 0.0228(8) -0.0071(7) 0.0000(7) -0.0043(7)
C41 0.0224(9) 0.0167(8) 0.0268(9) -0.0024(7) -0.0013(7) -0.0035(7)
C42 0.0295(9) 0.0116(8) 0.0218(8) 0.0013(7) -0.0064(7) -0.0065(7)
C43 0.0245(9) 0.0195(8) 0.0208(8) -0.0057(7) 0.0061(7) -0.0095(7)
O1W 0.0478(9) 0.0225(7) 0.0134(6) -0.0046(6) 0.0050(6) -0.0199(7)
O2W 0.0265(7) 0.0214(7) 0.0365(8) -0.0080(7) -0.0053(6) -0.0072(6)

loop_
_atom_type_symbol
_atom_type_description
_atom_type_scat_dispersion_real
_atom_type_scat_dispersion_imag
_atom_type_scat_source
C C 0.0033 0.0016 'International Tables Vol C Tables 4.2.6.8 and 6.1.1.4'
H H 0.0000 0.0000 'International Tables Vol C Tables 4.2.6.8 and 6.1.1.4'
N N 0.0061 0.0033 'International Tables Vol C Tables 4.2.6.8 and 6.1.1.4'
O O 0.0106 0.0060 'International Tables Vol C Tables 4.2.6.8 and 6.1.1.4'
Ni Ni 0.3393 1.1124 'International Tables Vol C Tables 4.2.6.8 and 6.1.1.4'

loop_
_geom_angle_atom_site_label_1
_geom_angle_atom_site_label_2
_geom_angle_atom_site_label_3
_geom_angle
_geom_angle_site_symmetry_1
_geom_angle_site_symmetry_3
_geom_angle_publ_flag
N41 Ni1 N11 175.25(6) . . ?
N41 Ni1 N21 91.87(6) . . ?
N11 Ni1 N21 92.63(6) . . ?
N41 Ni1 N31 90.11(6) . . ?
N11 Ni1 N31 91.28(6) . . ?
N21 Ni1 N31 91.89(6) . . ?
N41 Ni1 N1 90.43(6) . . ?
N11 Ni1 N1 87.97(6) . . ?
N21 Ni1 N1 90.80(6) . . ?
N31 Ni1 N1 177.24(6) . . ?
N41 Ni1 O1W 86.35(6) . . ?
N11 Ni1 O1W 89.16(6) . . ?
N21 Ni1 O1W 178.22(5) . . ?
N31 Ni1 O1W 88.05(6) . . ?
N1 Ni1 O1W 89.29(6) . . ?
C13 N11 C11 105.08(15) . . ?
C13 N11 Ni1 127.41(12) . . ?
C11 N11 Ni1 127.34(12) . . ?
C13 N12 C12 107.89(16) . . ?
C13 N12 H12 122.7(19) . . ?
C12 N12 H12 129.1(19) . . ?
C23 N21 C21 104.93(15) . . ?
C23 N21 Ni1 128.54(12) . . ?
C21 N21 Ni1 126.48(12) . . ?
C23 N22 C22 107.84(17) . . ?
C23 N22 H22 125.4(19) . . ?
C22 N22 H22 126.6(19) . . ?
C33 N31 C31 105.32(15) . . ?
C33 N31 Ni1 127.50(13) . . ?
C31 N31 Ni1 126.79(12) . . ?
C33 N32 C32 107.47(17) . . ?
C33 N32 H32 124.6(19) . . ?
C32 N32 H32 127.9(19) . . ?
C43 N41 C41 105.55(14) . . ?
C43 N41 Ni1 127.67(12) . . ?
C41 N41 Ni1 126.77(12) . . ?
C43 N42 C42 106.78(15) . . ?
C43 N42 H42 130.5(14) . . ?
C42 N42 H42 122.7(14) . . ?
C1 N1 Ni1 176.79(14) . . ?
C1 N2 C2 118.52(14) . . ?
C6 N3 C3 117.30(15) . . ?
N1 C1 N2 172.45(17) . . ?
N2 C2 C3 132.09(14) . . ?
N2 C2 C5 135.97(15) . . ?
C3 C2 C5 91.93(13) . . ?
O1 C5 C2 134.73(16) . . ?
O1 C5 C4 136.51(15) . . ?
C2 C5 C4 88.67(13) . . ?
O2 C4 C3 135.07(16) . . ?
O2 C4 C5 136.87(16) . . ?
C3 C4 C5 88.05(13) . . ?
N3 C3 C2 132.82(15) . . ?
N3 C3 C4 135.78(15) . . ?
C2 C3 C4 91.32(13) . . ?
N4 C6 N3 173.42(19) . . ?
C12 C11 N11 109.57(18) . . ?
C12 C11 H11 125.2 . . ?
N11 C11 H11 125.2 . . ?
N12 C12 C11 106.02(18) . . ?
N12 C12 H12 127.0 . . ?
C11 C12 H12 127.0 . . ?
N11 C13 N12 111.45(17) . . ?
N11 C13 H13 124.3 . . ?
N12 C13 H13 124.3 . . ?
C22 C21 N21 109.83(16) . . ?
C22 C21 H21 125.1 . . ?
N21 C21 H21 125.1 . . ?
C21 C22 N22 106.24(17) . . ?
C21 C22 H22 126.9 . . ?
N22 C22 H22 126.9 . . ?
N21 C23 N22 111.17(16) . . ?
N21 C23 H23 124.4 . . ?
N22 C23 H23 124.4 . . ?
C32 C31 N31 109.86(18) . . ?
C32 C31 H31 125.1 . . ?
N31 C31 H31 125.1 . . ?
C31 C32 N32 106.12(17) . . ?
C31 C32 H32 126.9 . . ?
N32 C32 H32 126.9 . . ?
N31 C33 N32 111.22(17) . . ?
N31 C33 H33 124.4 . . ?
N32 C33 H33 124.4 . . ?
N41 C41 C42 110.04(16) . . ?
N41 C41 H41 125.0 . . ?
C42 C41 H41 125.0 . . ?
C41 C42 N42 106.95(16) . . ?
C41 C42 H42 126.5 . . ?
N42 C42 H42 126.5 . . ?
N41 C43 N42 110.67(16) . . ?
N41 C43 H43 124.7 . . ?
N42 C43 H43 124.7 . . ?
Ni1 O1W H11W 121.4(19) . . ?
Ni1 O1W H12W 124(2) . . ?
H11W O1W H12W 112(3) . . ?
H21W O2W H22W 110(3) . . ?

loop_
_geom_bond_atom_site_label_1
_geom_bond_atom_site_label_2
_geom_bond_distance
_geom_bond_site_symmetry_2
_geom_bond_publ_flag
Ni1 N41 2.0811(14) . ?
Ni1 N11 2.0914(14) . ?
Ni1 N21 2.0987(15) . ?
Ni1 N31 2.1107(14) . ?
Ni1 N1 2.1191(15) . ?
Ni1 O1W 2.1250(14) . ?
N11 C13 1.311(2) . ?
N11 C11 1.378(2) . ?
N12 C13 1.339(2) . ?
N12 C12 1.349(3) . ?
N12 H12 0.80(3) . ?
N21 C23 1.318(2) . ?
N21 C21 1.381(2) . ?
N22 C23 1.340(3) . ?
N22 C22 1.353(3) . ?
N22 H22 0.76(3) . ?
N31 C33 1.319(2) . ?
N31 C31 1.369(2) . ?
N32 C33 1.342(2) . ?
N32 C32 1.359(3) . ?
N32 H32 0.80(3) . ?
N41 C43 1.339(2) . ?
N41 C41 1.350(2) . ?
N42 C43 1.347(2) . ?
N42 C42 1.359(3) . ?
N42 H42 1.01(2) . ?
N1 C1 1.157(2) . ?
N2 C1 1.314(2) . ?
N2 C2 1.344(2) . ?
N3 C6 1.309(2) . ?
N3 C3 1.334(2) . ?
N4 C6 1.163(2) . ?
O1 C5 1.239(2) . ?
O2 C4 1.229(2) . ?
C2 C3 1.414(2) . ?
C2 C5 1.453(2) . ?
C5 C4 1.498(2) . ?
C4 C3 1.469(2) . ?
C11 C12 1.356(3) . ?
C11 H11 0.9500 . ?
C12 H12 0.9500 . ?
C13 H13 0.9500 . ?
C21 C22 1.346(3) . ?
C21 H21 0.9500 . ?
C22 H22 0.9500 . ?
C23 H23 0.9500 . ?
C31 C32 1.353(3) . ?
C31 H31 0.9500 . ?
C32 H32 0.9500 . ?
C33 H33 0.9500 . ?
C41 C42 1.350(3) . ?
C41 H41 0.9500 . ?
C42 H42 0.9500 . ?
C43 H43 0.9500 . ?
O1W H11W 0.80(3) . ?
O1W H12W 0.76(3) . ?
O2W H21W 0.83(3) . ?
O2W H22W 0.80(3) . ?
